data_9000280
loop_
_publ_author_name
'Fang, J. H.'
'Robinson, P. D.'

_publ_section_title
;
 Crystal structures and mineral chemistry of double-salt hydrates: II. The
 crystal structure of mendozite, NaAl(SO4)2.11H2O
;
_journal_name_full 'American Mineralogist'
_journal_page_first 1081
_journal_page_last 1088
_journal_volume 57
_journal_year 1972
_chemical_formula_sum 'Al H22 Na O19 S2'
_chemical_name_mineral Mendozite
_space_group_IT_number 15
_symmetry_space_group_name_Hall '-C 2yc'
_symmetry_space_group_name_H-M 'C 1 2/c 1'
_cell_angle_alpha 90
_cell_angle_beta 92.47
_cell_angle_gamma 90
_cell_length_a 21.75
_cell_length_b 9.11
_cell_length_c 8.30
_cell_formula_units_Z 4
_cell_volume 1643.055
_exptl_crystal_density_diffrn 1.779
_cod_depositor_comments
;
    Marking Wat[123456] atoms as oxygens (via _atom_site_type_symbol tag)
    having two attached hydrogens.

    Andrius Merkys
    2014-07-30
;
_cod_original_formula_sum 'Na Al S2 O19 H22'
_cod_database_code 9000280

loop_
_symmetry_equiv_pos_as_xyz
x,y,z
1/2+x,1/2+y,z
x,-y,1/2+z
1/2+x,1/2-y,1/2+z
-x,y,1/2-z
1/2-x,1/2+y,1/2-z
-x,-y,-z
1/2-x,1/2-y,-z

loop_
_atom_site_type_symbol
_atom_site_label
_atom_site_fract_x
_atom_site_fract_y
_atom_site_fract_z
_atom_site_U_iso_or_equiv
_atom_site_attached_hydrogens
Na Na 0.00000 0.00000 0.00000 0.02596 0
Al Al 0.25000 0.25000 0.00000 0.01267 0
S S 0.13140 0.25320 0.52950 0.01545 0
O O1 0.14610 0.39550 0.61070 0.02305 0
O O2 0.07470 0.19260 0.59030 0.03242 0
O O3 0.18400 0.15440 0.56540 0.03154 0
O O4 0.12480 0.27580 0.35480 0.03040 0
O Wat1 0.23060 0.30240 0.21000 0.02368 2
O Wat2 0.18320 0.12310 0.98570 0.02356 2
O Wat3 0.19790 0.40370 0.91930 0.02001 2
O Wat4 0.00000 0.12310 0.25000 0.03787 2
O Wat5 0.06830 0.18640 0.91610 0.02850 2
O Wat6 0.03580 0.42910 0.11010 0.04661 2

_database_code_amcsd 0000289
